data_4105554
loop_
_publ_author_name
'Jason R. Zbieg'
'Emma L. McInturff'
'Joyce C. Leung'
'Michael J. Krische'

_publ_section_title
;
 Amplification of Anti-Diastereoselectivity via Curtin-Hammett Effects in
 Ruthenium-Catalyzed Hydrohydroxyalkylation of 1,1-Disubstituted Allenes:
 Diastereoselective Formation of All-Carbon Quaternary Centers
;
_journal_name_full 'Journal of the American Chemical Society'
_journal_page_first 1141
_journal_page_last 1144
_journal_paper_doi 10.1021/ja1104156
_journal_volume 133
_journal_year 2011
_chemical_formula_moiety 'C20 H18 N2 O5'
_chemical_formula_sum 'C20 H18 N2 O5'
_chemical_formula_weight 366.36
_chemical_name_systematic
;
 ?
;
_space_group_IT_number 2
_symmetry_cell_setting triclinic
_symmetry_space_group_name_Hall '-P 1'
_symmetry_space_group_name_H-M 'P -1'
_atom_sites_solution_hydrogens geom
_atom_sites_solution_primary direct
_atom_sites_solution_secondary difmap
_audit_creation_method SHELXL-97
_cell_angle_alpha 75.958(5)
_cell_angle_beta 75.473(5)
_cell_angle_gamma 80.710(6)
_cell_formula_units_Z 2
_cell_length_a 7.3019(6)
_cell_length_b 9.615(9)
_cell_length_c 13.028(2)
_cell_measurement_reflns_used 5450
_cell_measurement_temperature 100(2)
_cell_measurement_theta_max 67.0
_cell_measurement_theta_min 6.0
_cell_volume 854.0(8)
_computing_cell_refinement 'CrystalClear (Rigaku Inc., 2008)'
_computing_data_collection 'CrystalClear (Rigaku Inc., 2008)'
_computing_data_reduction 'CrystalClear (Rigaku Inc., 2008)'
_computing_molecular_graphics 'XP SHELXTL/PC, Siemens Analytical'
_computing_structure_refinement 'XL SHELXTL/PC, Siemens Analytical'
_computing_structure_solution
;

SIR97 - Altomare A., Burla M.C., Camalli M., Cascarano G.L., Giacovazzo C., 
Guagliardi A., Moliterni A.G.G., Polidori G.,Spagna R.
;
_diffrn_ambient_temperature 100(2)
_diffrn_measured_fraction_theta_full 0.969
_diffrn_measured_fraction_theta_max 0.969
_diffrn_measurement_device_type 'Rigaku R-Axis Spider with image plate'
_diffrn_measurement_method \w-scans
_diffrn_radiation_monochromator graphite
_diffrn_radiation_source 'fine-focus sealed tube'
_diffrn_radiation_type CuK\a
_diffrn_radiation_wavelength 1.54180
_diffrn_reflns_av_R_equivalents 0.0392
_diffrn_reflns_av_sigmaI/netI 0.0711
_diffrn_reflns_limit_h_max 8
_diffrn_reflns_limit_h_min -6
_diffrn_reflns_limit_k_max 11
_diffrn_reflns_limit_k_min -9
_diffrn_reflns_limit_l_max 15
_diffrn_reflns_limit_l_min -13
_diffrn_reflns_number 7885
_diffrn_reflns_theta_full 66.56
_diffrn_reflns_theta_max 66.56
_diffrn_reflns_theta_min 6.52
_exptl_absorpt_coefficient_mu 0.861
_exptl_absorpt_correction_T_max 1.00
_exptl_absorpt_correction_T_min 0.799
_exptl_absorpt_correction_type multi-scan
_exptl_absorpt_process_details
;
Abscor. T. Higashi (2001). The Rigaku Corporation, Tokyo, Japan.
;
_exptl_crystal_colour colorless
_exptl_crystal_density_diffrn 1.425
_exptl_crystal_description needles
_exptl_crystal_F_000 384
_exptl_crystal_size_max 0.32
_exptl_crystal_size_mid 0.04
_exptl_crystal_size_min 0.03
_refine_diff_density_max 0.373
_refine_diff_density_min -0.328
_refine_diff_density_rms 0.073
_refine_ls_extinction_coef 0.0081(15)
_refine_ls_extinction_expression Fc^*^=kFc[1+0.001xFc^2^\l^3^/sin(2\q)]^-1/4^
_refine_ls_extinction_method SHELXL
_refine_ls_goodness_of_fit_ref 1.198
_refine_ls_hydrogen_treatment mixed
_refine_ls_matrix_type full
_refine_ls_number_parameters 310
_refine_ls_number_reflns 2924
_refine_ls_number_restraints 0
_refine_ls_restrained_S_all 1.198
_refine_ls_R_factor_all 0.1241
_refine_ls_R_factor_gt 0.0688
_refine_ls_shift/su_max 0.011
_refine_ls_shift/su_mean 0.002
_refine_ls_structure_factor_coef Fsqd
_refine_ls_weighting_details 'calc w=1/[\s^2^(Fo^2^)+(0.0808P)^2^+0.3373P] where P=(Fo^2^+2Fc^2^)/3'
_refine_ls_weighting_scheme calc
_refine_ls_wR_factor_gt 0.1592
_refine_ls_wR_factor_ref 0.2202
_reflns_number_gt 1487
_reflns_number_total 2924
_reflns_threshold_expression >2sigma(I)
_cod_data_source_file ja1104156_si_002.cif
_cod_data_source_block shelxl
_cod_database_code 4105554

loop_
_symmetry_equiv_pos_as_xyz
'x, y, z'
'-x, -y, -z'

loop_
_atom_site_label
_atom_site_type_symbol
_atom_site_fract_x
_atom_site_fract_y
_atom_site_fract_z
_atom_site_U_iso_or_equiv
_atom_site_adp_type
_atom_site_occupancy
_atom_site_symmetry_multiplicity
_atom_site_calc_flag
_atom_site_refinement_flags
C1 C -0.3109(7) -0.2553(5) -0.5182(4) 0.0563(12) Uani 1 1 d .
C2 C -0.2372(6) -0.1111(4) -0.5599(3) 0.0499(11) Uani 1 1 d .
C3 C -0.1483(7) -0.0463(5) -0.6633(4) 0.0570(12) Uani 1 1 d .
C4 C -0.0993(7) 0.0928(5) -0.6793(4) 0.0575(13) Uani 1 1 d .
C5 C -0.1396(6) 0.1625(5) -0.5943(4) 0.0556(13) Uani 1 1 d .
C6 C -0.2279(6) 0.0973(5) -0.4901(4) 0.0512(11) Uani 1 1 d .
C7 C -0.2747(6) -0.0406(4) -0.4753(3) 0.0474(11) Uani 1 1 d .
C8 C -0.3708(6) -0.1382(4) -0.3755(3) 0.0481(11) Uani 1 1 d .
C9 C -0.4837(7) -0.3831(5) -0.3318(4) 0.0521(12) Uani 1 1 d .
C10 C -0.3569(6) -0.5033(4) -0.2707(3) 0.0508(12) Uani 1 1 d .
C11 C -0.2230(9) -0.5852(6) -0.3520(4) 0.0603(14) Uani 1 1 d .
C12 C -0.2542(7) -0.4413(5) -0.2073(4) 0.0544(12) Uani 1 1 d .
C13 C -0.0692(9) -0.4667(6) -0.2088(5) 0.0699(15) Uani 1 1 d .
C14 C -0.5026(6) -0.6039(4) -0.1906(3) 0.0541(12) Uani 1 1 d .
H14 H -0.5845 -0.6293 -0.2330 0.065 Uiso 1 1 calc R
C15 C -0.4092(6) -0.7431(5) -0.1318(4) 0.0518(12) Uani 1 1 d .
C16 C -0.3529(6) -0.7508(5) -0.0350(4) 0.0543(12) Uani 1 1 d .
C17 C -0.2764(7) -0.8817(5) 0.0187(4) 0.0544(12) Uani 1 1 d .
C18 C -0.2504(6) -1.0006(4) -0.0268(3) 0.0505(12) Uani 1 1 d .
C19 C -0.3027(6) -0.9960(5) -0.1221(4) 0.0514(12) Uani 1 1 d .
C20 C -0.3845(7) -0.8655(5) -0.1733(4) 0.0536(12) Uani 1 1 d .
N1 N -0.3784(5) -0.2668(4) -0.4062(3) 0.0505(9) Uani 1 1 d .
N2 N -0.1765(5) -1.1420(4) 0.0303(3) 0.0565(10) Uani 1 1 d .
O1 O -0.3152(5) -0.3468(3) -0.5670(2) 0.0683(10) Uani 1 1 d .
O2 O -0.4359(4) -0.1133(3) -0.2862(2) 0.0565(9) Uani 1 1 d .
O3 O -0.6202(4) -0.5211(3) -0.1163(3) 0.0653(10) Uani 1 1 d .
H3O H -0.7145 -0.5649 -0.0806 0.098 Uiso 1 1 calc R
O4 O -0.1412(4) -1.2440(3) -0.0173(2) 0.0613(9) Uani 1 1 d .
O5 O -0.1554(5) -1.1538(4) 0.1228(3) 0.0694(10) Uani 1 1 d .
H3 H -0.119(6) -0.098(4) -0.723(3) 0.052(12) Uiso 1 1 d .
H4 H -0.036(6) 0.138(4) -0.755(3) 0.065(13) Uiso 1 1 d .
H5 H -0.090(6) 0.259(5) -0.612(3) 0.067(14) Uiso 1 1 d .
H6 H -0.256(4) 0.145(3) -0.426(3) 0.027(9) Uiso 1 1 d .
H9A H -0.587(6) -0.340(4) -0.270(3) 0.067(13) Uiso 1 1 d .
H9B H -0.543(6) -0.430(5) -0.381(4) 0.072(14) Uiso 1 1 d .
H11A H -0.126(7) -0.654(6) -0.323(4) 0.094(19) Uiso 1 1 d .
H11B H -0.303(8) -0.617(5) -0.398(4) 0.098(19) Uiso 1 1 d .
H11C H -0.127(6) -0.525(4) -0.408(3) 0.062(13) Uiso 1 1 d .
H12 H -0.337(6) -0.368(4) -0.161(3) 0.062(13) Uiso 1 1 d .
H13A H -0.025(7) -0.425(5) -0.154(4) 0.084(17) Uiso 1 1 d .
H13B H 0.020(7) -0.539(5) -0.259(4) 0.097(17) Uiso 1 1 d .
H17 H -0.373(6) -0.658(5) -0.006(3) 0.069(14) Uiso 1 1 d .
H18 H -0.246(6) -0.890(4) 0.082(3) 0.060(15) Uiso 1 1 d .
H19 H -0.293(6) -1.089(4) -0.155(3) 0.063(13) Uiso 1 1 d .
H20 H -0.425(6) -0.860(4) -0.238(3) 0.055(13) Uiso 1 1 d .

loop_
_atom_site_aniso_label
_atom_site_aniso_U_11
_atom_site_aniso_U_22
_atom_site_aniso_U_33
_atom_site_aniso_U_23
_atom_site_aniso_U_13
_atom_site_aniso_U_12
C1 0.058(3) 0.050(3) 0.058(3) -0.015(2) -0.011(2) 0.006(2)
C2 0.051(3) 0.043(2) 0.052(3) -0.007(2) -0.008(2) -0.003(2)
C3 0.053(3) 0.062(3) 0.055(3) -0.017(2) -0.010(2) 0.001(2)
C4 0.048(3) 0.060(3) 0.057(3) -0.009(3) -0.004(2) -0.001(2)
C5 0.036(3) 0.053(3) 0.069(3) -0.003(2) -0.003(2) -0.007(2)
C6 0.046(3) 0.052(3) 0.056(3) -0.016(2) -0.009(2) -0.001(2)
C7 0.039(2) 0.047(3) 0.052(2) -0.012(2) -0.004(2) 0.0005(19)
C8 0.042(3) 0.047(3) 0.052(3) -0.015(2) -0.006(2) 0.002(2)
C9 0.056(3) 0.043(3) 0.057(3) -0.007(2) -0.012(2) -0.010(2)
C10 0.053(3) 0.047(3) 0.049(2) -0.013(2) -0.005(2) -0.004(2)
C11 0.064(4) 0.052(3) 0.058(3) -0.014(3) -0.001(3) -0.003(3)
C12 0.051(3) 0.049(3) 0.063(3) -0.012(2) -0.010(2) -0.008(2)
C13 0.077(4) 0.060(3) 0.073(4) -0.013(3) -0.017(3) -0.011(3)
C14 0.059(3) 0.041(2) 0.059(3) -0.015(2) -0.002(2) -0.005(2)
C15 0.048(3) 0.049(3) 0.053(3) -0.013(2) -0.002(2) -0.004(2)
C16 0.051(3) 0.050(3) 0.058(3) -0.015(2) 0.001(2) -0.008(2)
C17 0.050(3) 0.057(3) 0.055(3) -0.018(2) -0.003(2) -0.009(2)
C18 0.050(3) 0.048(3) 0.047(2) -0.011(2) -0.001(2) -0.001(2)
C19 0.046(3) 0.052(3) 0.052(3) -0.016(2) 0.002(2) -0.009(2)
C20 0.056(3) 0.047(3) 0.055(3) -0.019(2) -0.003(2) -0.002(2)
N1 0.057(2) 0.045(2) 0.049(2) -0.0149(16) -0.0056(17) -0.0048(17)
N2 0.045(2) 0.057(2) 0.059(2) -0.011(2) 0.0036(19) -0.0063(18)
O1 0.086(3) 0.057(2) 0.065(2) -0.0236(17) -0.0121(18) -0.0099(18)
O2 0.056(2) 0.0528(18) 0.0559(18) -0.0163(15) -0.0023(15) -0.0022(14)
O3 0.058(2) 0.059(2) 0.070(2) -0.0194(17) 0.0059(17) -0.0042(15)
O4 0.058(2) 0.0542(19) 0.068(2) -0.0197(16) -0.0058(16) 0.0001(15)
O5 0.077(2) 0.078(2) 0.0512(19) -0.0167(17) -0.0124(17) -0.0003(18)

loop_
_atom_type_symbol
_atom_type_description
_atom_type_scat_dispersion_real
_atom_type_scat_dispersion_imag
_atom_type_scat_source
C C 0.0181 0.0091 'International Tables Vol C Tables 4.2.6.8 and 6.1.1.4'
H H 0.0000 0.0000 'International Tables Vol C Tables 4.2.6.8 and 6.1.1.4'
N N 0.0311 0.0180 'International Tables Vol C Tables 4.2.6.8 and 6.1.1.4'
O O 0.0492 0.0322 'International Tables Vol C Tables 4.2.6.8 and 6.1.1.4'

loop_
_geom_angle_atom_site_label_1
_geom_angle_atom_site_label_2
_geom_angle_atom_site_label_3
_geom_angle
O1 C1 N1 124.9(4)
O1 C1 C2 129.5(4)
N1 C1 C2 105.6(4)
C7 C2 C3 120.9(4)
C7 C2 C1 108.6(4)
C3 C2 C1 130.5(4)
C2 C3 C4 117.9(5)
C2 C3 H3 121(2)
C4 C3 H3 121(2)
C5 C4 C3 120.5(5)
C5 C4 H4 123(2)
C3 C4 H4 117(2)
C4 C5 C6 121.8(5)
C4 C5 H5 115(2)
C6 C5 H5 123(2)
C7 C6 C5 117.1(4)
C7 C6 H6 119.6(18)
C5 C6 H6 123.3(19)
C6 C7 C2 121.8(4)
C6 C7 C8 130.3(4)
C2 C7 C8 107.9(4)
O2 C8 N1 125.5(4)
O2 C8 C7 128.3(4)
N1 C8 C7 106.2(4)
N1 C9 C10 113.6(4)
N1 C9 H9A 109(2)
C10 C9 H9A 106(2)
N1 C9 H9B 106(2)
C10 C9 H9B 108(2)
H9A C9 H9B 114(3)
C12 C10 C11 113.4(4)
C12 C10 C9 110.9(4)
C11 C10 C9 108.8(4)
C12 C10 C14 109.8(4)
C11 C10 C14 109.9(4)
C9 C10 C14 103.5(4)
C10 C11 H11A 115(3)
C10 C11 H11B 109(3)
H11A C11 H11B 119(4)
C10 C11 H11C 114(2)
H11A C11 H11C 94(4)
H11B C11 H11C 104(4)
C13 C12 C10 125.7(5)
C13 C12 H12 118(2)
C10 C12 H12 116(2)
C12 C13 H13A 116(3)
C12 C13 H13B 119(3)
H13A C13 H13B 125(4)
O3 C14 C15 111.6(4)
O3 C14 C10 106.7(3)
C15 C14 C10 113.5(4)
O3 C14 H14 108.3
C15 C14 H14 108.3
C10 C14 H14 108.3
C20 C15 C16 119.5(4)
C20 C15 C14 118.9(4)
C16 C15 C14 121.6(4)
C17 C16 C15 119.7(5)
C17 C16 H17 122(2)
C15 C16 H17 118(2)
C18 C17 C16 119.0(5)
C18 C17 H18 120(3)
C16 C17 H18 121(3)
C17 C18 C19 122.6(4)
C17 C18 N2 120.2(4)
C19 C18 N2 117.1(4)
C18 C19 C20 118.0(4)
C18 C19 H19 123(2)
C20 C19 H19 118(2)
C15 C20 C19 121.3(5)
C15 C20 H20 119(2)
C19 C20 H20 119(2)
C1 N1 C8 111.4(4)
C1 N1 C9 125.5(4)
C8 N1 C9 121.8(4)
O5 N2 O4 123.4(4)
O5 N2 C18 118.5(4)
O4 N2 C18 118.0(4)
C14 O3 H3O 109.5

loop_
_geom_bond_atom_site_label_1
_geom_bond_atom_site_label_2
_geom_bond_distance
C1 O1 1.214(5)
C1 N1 1.401(5)
C1 C2 1.495(6)
C2 C7 1.380(5)
C2 C3 1.381(6)
C3 C4 1.394(6)
C3 H3 0.98(4)
C4 C5 1.376(6)
C4 H4 1.00(4)
C5 C6 1.389(6)
C5 H5 1.01(4)
C6 C7 1.379(6)
C6 H6 1.00(3)
C7 C8 1.491(6)
C8 O2 1.208(4)
C8 N1 1.401(5)
C9 N1 1.470(5)
C9 C10 1.551(6)
C9 H9A 1.07(4)
C9 H9B 1.07(5)
C10 C12 1.514(6)
C10 C11 1.528(6)
C10 C14 1.562(6)
C11 H11A 0.98(5)
C11 H11B 1.06(6)
C11 H11C 1.01(4)
C12 C13 1.330(7)
C12 H12 1.05(4)
C13 H13A 1.03(5)
C13 H13B 1.10(5)
C14 O3 1.430(4)
C14 C15 1.522(6)
C14 H14 1.0000
C15 C20 1.379(6)
C15 C16 1.404(6)
C16 C17 1.388(6)
C16 H17 1.03(4)
C17 C18 1.376(6)
C17 H18 0.89(4)
C18 C19 1.376(6)
C18 N2 1.472(5)
C19 C20 1.389(6)
C19 H19 1.07(4)
C20 H20 0.95(4)
N2 O5 1.229(4)
N2 O4 1.244(4)
O3 H3O 0.8400

loop_
_geom_torsion_atom_site_label_1
_geom_torsion_atom_site_label_2
_geom_torsion_atom_site_label_3
_geom_torsion_atom_site_label_4
_geom_torsion
O1 C1 C2 C7 175.8(5)
N1 C1 C2 C7 -4.0(5)
O1 C1 C2 C3 -3.0(8)
N1 C1 C2 C3 177.1(4)
C7 C2 C3 C4 -0.6(7)
C1 C2 C3 C4 178.1(4)
C2 C3 C4 C5 -0.2(7)
C3 C4 C5 C6 0.6(7)
C4 C5 C6 C7 -0.3(7)
C5 C6 C7 C2 -0.5(6)
C5 C6 C7 C8 -179.3(4)
C3 C2 C7 C6 0.9(7)
C1 C2 C7 C6 -178.0(4)
C3 C2 C7 C8 180.0(4)
C1 C2 C7 C8 1.0(5)
C6 C7 C8 O2 3.5(8)
C2 C7 C8 O2 -175.4(4)
C6 C7 C8 N1 -178.7(4)
C2 C7 C8 N1 2.4(5)
N1 C9 C10 C12 57.2(5)
N1 C9 C10 C11 -68.2(5)
N1 C9 C10 C14 174.9(4)
C11 C10 C12 C13 -8.1(6)
C9 C10 C12 C13 -130.9(5)
C14 C10 C12 C13 115.3(5)
C12 C10 C14 O3 53.6(5)
C11 C10 C14 O3 179.0(4)
C9 C10 C14 O3 -64.8(4)
C12 C10 C14 C15 -69.8(5)
C11 C10 C14 C15 55.7(5)
C9 C10 C14 C15 171.8(4)
O3 C14 C15 C20 144.0(4)
C10 C14 C15 C20 -95.4(5)
O3 C14 C15 C16 -34.1(6)
C10 C14 C15 C16 86.5(5)
C20 C15 C16 C17 -1.2(7)
C14 C15 C16 C17 177.0(4)
C15 C16 C17 C18 2.6(7)
C16 C17 C18 C19 -2.0(7)
C16 C17 C18 N2 -177.7(4)
C17 C18 C19 C20 0.0(7)
N2 C18 C19 C20 175.8(4)
C16 C15 C20 C19 -0.9(7)
C14 C15 C20 C19 -179.0(4)
C18 C19 C20 C15 1.4(7)
O1 C1 N1 C8 -174.1(4)
C2 C1 N1 C8 5.7(5)
O1 C1 N1 C9 -7.1(7)
C2 C1 N1 C9 172.7(4)
O2 C8 N1 C1 172.8(4)
C7 C8 N1 C1 -5.1(5)
O2 C8 N1 C9 5.2(7)
C7 C8 N1 C9 -172.8(4)
C10 C9 N1 C1 97.6(5)
C10 C9 N1 C8 -96.7(5)
C17 C18 N2 O5 6.6(6)
C19 C18 N2 O5 -169.3(4)
C17 C18 N2 O4 -174.5(4)
C19 C18 N2 O4 9.6(6)
